data_1511381
loop_
_publ_author_name
'Jung, W.'
'Schweitzer, K.'

_publ_section_title
;
 Mg2 Ru5 B4 und Mg5 Ru13 B11, zwei ternaere Magnesium-Ruthenium-boride mit
 Kanalstrukturen
;
_journal_name_full 'Zeitschrift fuer Anorganische und Allgemeine Chemie'
_journal_page_first 127
_journal_page_last 134
_journal_paper_doi 10.1002/zaac.19855301115
_journal_volume 530
_journal_year 1985
_chemical_formula_sum 'B11 Mg5 Ru13'
_chemical_name_systematic 'Mg5 Ru13 B11'
_space_group_IT_number 55
_symmetry_space_group_name_Hall '-P 2 2ab'
_symmetry_space_group_name_H-M 'P b a m'
_cell_angle_alpha 90
_cell_angle_beta 90
_cell_angle_gamma 90
_cell_formula_units_Z 2
_cell_length_a 21.901
_cell_length_b 9.967
_cell_length_c 2.9465
_cell_volume 643.183
_citation_journal_id_ASTM ZAACAB
_cod_data_source_file boron0-1_521.cif
_cod_data_source_block B11Mg5Ru13
_cod_original_cell_volume 643.1834
_cod_database_code 1511381

loop_
_symmetry_equiv_pos_as_xyz
x,y,z
-x,-y,z
x+1/2,-y+1/2,-z
-x+1/2,y+1/2,-z
-x,-y,-z
x,y,-z
-x-1/2,y-1/2,z
x-1/2,-y-1/2,z

loop_
_atom_site_label
_atom_site_type_symbol
_atom_site_fract_x
_atom_site_fract_y
_atom_site_fract_z
_atom_site_occupancy
_atom_site_U_iso_or_equiv
Ru2 Ru 0 0 0 1 0.0
Mg1 Mg 0.4038 0.4244 0.5 1 0.0
Ru7 Ru 0.6021 0.027 0 1 0.0
B1 B 0.019 0.151 0.5 1 0.0
Mg2 Mg 0.2919 0.0482 0.5 1 0.0
Ru3 Ru 0.7138 0.2087 0 1 0.0
B4 B 0.289 0.338 0.5 1 0.0
Ru4 Ru 0.3048 0.5009 0 1 0.0
B6 B 0.055 0.326 0.5 0.5 0.0
B3 B 0.141 0.331 0.5 1 0.0
Ru5 Ru 0.4752 0.2162 0 1 0.0
Mg3 Mg 0.506 0.019 0.5 0.5 0.0
B2 B 0.174 0.151 0.5 1 0.0
Ru6 Ru 0.3443 0.2348 0 1 0.0
B5 B 0.404 0.146 0.5 1 0.0
Ru1 Ru 0.0966 0.1912 0 1 0.0
